data_4131288
loop_
_publ_author_name
'de Orbe, M. Elena'
'Amen\'os, Laura'
'Kirillova, Mariia S.'
'Wang, Yahui'
'L\'opez-Carrillo, Ver\'onica'
'Maseras, Feliu'
'Echavarren, Antonio M.'

_publ_section_title
;
 Cyclobutene vs 1,3-Diene Formation in the Gold-Catalyzed Reaction of
 Alkynes with Alkenes: The Complete Mechanistic Picture.
;
_journal_issue 30
_journal_name_full 'Journal of the American Chemical Society'
_journal_page_first 10302
_journal_page_last 10311
_journal_paper_doi 10.1021/jacs.7b03005
_journal_volume 139
_journal_year 2017
_chemical_formula_sum 'C33 H28 O'
_chemical_formula_weight 440.55
_space_group_IT_number 14
_space_group_name_Hall '-P 2yn'
_space_group_name_H-M_alt 'P 1 21/n 1'
_symmetry_cell_setting monoclinic
_symmetry_space_group_name_H-M 'P 1 21/n 1'
_atom_sites_solution_hydrogens geom
_audit_creation_method SHELXL-2014
_cell_angle_alpha 90
_cell_angle_beta 94.4899(18)
_cell_angle_gamma 90
_cell_formula_units_Z 4
_cell_length_a 15.0649(8)
_cell_length_b 9.9259(6)
_cell_length_c 16.1346(8)
_cell_measurement_reflns_used 5047
_cell_measurement_temperature 100(2)
_cell_measurement_theta_max 26.37
_cell_measurement_theta_min 2.46
_cell_volume 2405.2(2)
_computing_cell_refinement 'Bruker APEX2 v2014.9-0'
_computing_data_collection 'Bruker APEX2 v2014.9-0'
_computing_data_reduction 'Bruker SAINT V7.60A'
_computing_molecular_graphics 'Bruker SHELXTL'
_computing_publication_material 'Bruker SHELXTL'
_computing_structure_refinement 'SHELXL-2014 (Sheldrick, 2014)'
_computing_structure_solution Sir2011
_diffrn_ambient_temperature 100(2)
_diffrn_detector_area_resol_mean 512
_diffrn_detector_type '4K CCD area detector APEX II'
_diffrn_measured_fraction_theta_full 0.998
_diffrn_measured_fraction_theta_max 0.994
_diffrn_measurement_device_type 'APEX DUO Kappa 4-axis goniometer'
_diffrn_measurement_method
;
 Fullsphere data collection, phi and omega scans
;
_diffrn_measurement_specimen_support 'magnetic support with MicroMount'
_diffrn_radiation_monochromator 'Quazar MX Multilayer Optics'
_diffrn_radiation_type MoK\a
_diffrn_radiation_wavelength 0.71073
_diffrn_reflns_av_R_equivalents 0.0443
_diffrn_reflns_av_unetI/netI 0.0385
_diffrn_reflns_Laue_measured_fraction_full 0.998
_diffrn_reflns_Laue_measured_fraction_max 0.994
_diffrn_reflns_limit_h_max 18
_diffrn_reflns_limit_h_min -18
_diffrn_reflns_limit_k_max 12
_diffrn_reflns_limit_k_min -7
_diffrn_reflns_limit_l_max 19
_diffrn_reflns_limit_l_min -20
_diffrn_reflns_number 19599
_diffrn_reflns_point_group_measured_fraction_full 0.998
_diffrn_reflns_point_group_measured_fraction_max 0.994
_diffrn_reflns_theta_full 25.242
_diffrn_reflns_theta_max 26.506
_diffrn_reflns_theta_min 1.781
_diffrn_source 'Microfocus source E025 IuS'
_diffrn_source_current 0.6
_diffrn_source_power 50
_diffrn_source_size '0.2 mm x 0.2 mm fine focus'
_diffrn_source_type 'Bruker APEX DUO'
_exptl_absorpt_coefficient_mu 0.071
_exptl_absorpt_correction_T_max 0.975
_exptl_absorpt_correction_T_min 0.891
_exptl_absorpt_correction_type empirical
_exptl_absorpt_process_details
; 
 SADABS Version 2008/1 Bruker-Nonius
 Blessing, Acta Cryst. (1995) A51 33-38
;
_exptl_crystal_colour colourless
_exptl_crystal_density_diffrn 1.217
_exptl_crystal_description block
_exptl_crystal_F_000 936
_exptl_crystal_size_max 0.50
_exptl_crystal_size_mid 0.45
_exptl_crystal_size_min 0.35
_refine_diff_density_max 0.222
_refine_diff_density_min -0.246
_refine_diff_density_rms 0.050
_refine_ls_extinction_method none
_refine_ls_goodness_of_fit_ref 1.047
_refine_ls_hydrogen_treatment constr
_refine_ls_matrix_type full
_refine_ls_number_parameters 308
_refine_ls_number_reflns 4966
_refine_ls_number_restraints 0
_refine_ls_restrained_S_all 1.047
_refine_ls_R_factor_all 0.0594
_refine_ls_R_factor_gt 0.0435
_refine_ls_shift/su_max 0.001
_refine_ls_shift/su_mean 0.000
_refine_ls_structure_factor_coef Fsqd
_refine_ls_weighting_details 'w=1/[\s^2^(Fo^2^)+(0.0508P)^2^+0.7470P] where P=(Fo^2^+2Fc^2^)/3'
_refine_ls_weighting_scheme calc
_refine_ls_wR_factor_gt 0.1054
_refine_ls_wR_factor_ref 0.1152
_reflns_Friedel_coverage 0.000
_reflns_number_gt 3866
_reflns_number_total 4966
_reflns_threshold_expression 'I > 2\s(I)'
_cod_data_source_file ja7b03005_si_006.cif
_cod_data_source_block mo_KMS_M7_0m
_cod_depositor_comments
;
The following automatic conversions were performed:

data item '_symmetry_cell_setting' value 'Monoclinic' was changed to
'monoclinic' in accordance with the
/home/saulius/struct/COD-crude-data/automatic-downloads/DataCite-retrospective/ACS/depositions/lib/dictionaries/cif_core.dic
dictionary named 'cif_core.dic' version 2.4.2 last updated on
2011-04-26.

Automatic conversion script
Id: cif_fix_values 6909 2019-04-08 15:41:33Z antanas 
;
_cod_original_sg_symbol_H-M P2(1)/n
_cod_database_code 4131288
_shelx_space_group_comment
;
The symmetry employed for this shelxl refinement is uniquely defined
by the following loop, which should always be used as a source of
symmetry information in preference to the above space-group names.
They are only intended as comments.
;
_shelx_estimated_absorpt_t_min 0.965
_shelx_estimated_absorpt_t_max 0.975
_shelxl_version_number 2014-3

loop_
_space_group_symop_operation_xyz
'x, y, z'
'-x+1/2, y+1/2, -z+1/2'
'-x, -y, -z'
'x-1/2, -y-1/2, z-1/2'

loop_
_atom_site_label
_atom_site_type_symbol
_atom_site_fract_x
_atom_site_fract_y
_atom_site_fract_z
_atom_site_U_iso_or_equiv
_atom_site_adp_type
_atom_site_occupancy
_atom_site_site_symmetry_order
_atom_site_calc_flag
_atom_site_refinement_flags_posn
_atom_site_refinement_flags_adp
C1 C 0.22896(9) 0.25578(14) 1.06783(9) 0.0199(3) Uani 1 1 d . .
C2 C 0.25179(9) 0.12176(13) 1.10282(8) 0.0191(3) Uani 1 1 d . .
C3 C 0.21148(9) 0.07050(15) 1.17139(9) 0.0239(3) Uani 1 1 d . .
H3 H 0.1626 0.1171 1.1919 0.029 Uiso 1 1 calc R U
C4 C 0.24197(10) -0.04744(15) 1.20982(9) 0.0281(3) Uani 1 1 d . .
H4 H 0.2139 -0.0813 1.2562 0.034 Uiso 1 1 calc R U
C5 C 0.31333(10) -0.11600(15) 1.18072(9) 0.0263(3) Uani 1 1 d . .
H5 H 0.3353 -0.1956 1.2078 0.032 Uiso 1 1 calc R U
C6 C 0.35240(9) -0.06763(14) 1.11188(9) 0.0217(3) Uani 1 1 d . .
H6 H 0.4011 -0.1152 1.0919 0.026 Uiso 1 1 calc R U
C7 C 0.32188(9) 0.04926(13) 1.07131(8) 0.0189(3) Uani 1 1 d . .
C8 C 0.36348(9) 0.09659(13) 0.99679(8) 0.0183(3) Uani 1 1 d . .
H8 H 0.4267 0.0680 0.9930 0.022 Uiso 1 1 calc R U
C9 C 0.34079(9) 0.23833(13) 0.96392(8) 0.0182(3) Uani 1 1 d . .
C10 C 0.27317(9) 0.31264(13) 1.00827(9) 0.0195(3) Uani 1 1 d . .
H10 H 0.2609 0.4039 0.9938 0.023 Uiso 1 1 calc R U
C11 C 0.13771(11) 0.44964(16) 1.08181(11) 0.0344(4) Uani 1 1 d . .
H11A H 0.1890 0.5097 1.0920 0.052 Uiso 1 1 calc R U
H11B H 0.0888 0.4813 1.1134 0.052 Uiso 1 1 calc R U
H11C H 0.1186 0.4495 1.0223 0.052 Uiso 1 1 calc R U
C12 C 0.30936(9) 0.11401(13) 0.91403(8) 0.0190(3) Uani 1 1 d . .
H12 H 0.2445 0.0927 0.9141 0.023 Uiso 1 1 calc R U
C13 C 0.35110(9) 0.08122(13) 0.83583(8) 0.0194(3) Uani 1 1 d . .
H13 H 0.4145 0.1108 0.8351 0.023 Uiso 1 1 calc R U
C14 C 0.32881(9) -0.04464(14) 0.78673(8) 0.0209(3) Uani 1 1 d . .
H14 H 0.2812 -0.1017 0.8086 0.025 Uiso 1 1 calc R U
C15 C 0.29738(9) 0.09351(14) 0.75303(9) 0.0220(3) Uani 1 1 d . .
H15 H 0.2326 0.1105 0.7583 0.026 Uiso 1 1 calc R U
C16 C 0.39994(9) -0.12081(13) 0.74765(9) 0.0199(3) Uani 1 1 d . .
C17 C 0.48501(10) -0.13409(14) 0.78668(9) 0.0243(3) Uani 1 1 d . .
H17 H 0.4983 -0.0941 0.8397 0.029 Uiso 1 1 calc R U
C18 C 0.55090(10) -0.20468(15) 0.74958(10) 0.0267(3) Uani 1 1 d . .
H18 H 0.6090 -0.2113 0.7768 0.032 Uiso 1 1 calc R U
C19 C 0.53223(10) -0.26506(15) 0.67343(10) 0.0279(3) Uani 1 1 d . .
H19 H 0.5770 -0.3144 0.6483 0.034 Uiso 1 1 calc R U
C20 C 0.44780(10) -0.25349(16) 0.63362(10) 0.0307(4) Uani 1 1 d . .
H20 H 0.4347 -0.2946 0.5809 0.037 Uiso 1 1 calc R U
C21 C 0.38241(10) -0.18213(15) 0.67051(9) 0.0264(3) Uani 1 1 d . .
H21 H 0.3246 -0.1749 0.6427 0.032 Uiso 1 1 calc R U
C22 C 0.33159(10) 0.15904(15) 0.67895(9) 0.0246(3) Uani 1 1 d . .
C23 C 0.27164(11) 0.18656(15) 0.61085(9) 0.0293(4) Uani 1 1 d . .
H23 H 0.2117 0.1570 0.6112 0.035 Uiso 1 1 calc R U
C24 C 0.29810(13) 0.25640(17) 0.54247(10) 0.0373(4) Uani 1 1 d . .
H24 H 0.2563 0.2743 0.4966 0.045 Uiso 1 1 calc R U
C25 C 0.38453(13) 0.29978(19) 0.54079(11) 0.0415(4) Uani 1 1 d . .
H25 H 0.4022 0.3501 0.4948 0.050 Uiso 1 1 calc R U
C26 C 0.44539(12) 0.2697(2) 0.60642(11) 0.0455(5) Uani 1 1 d . .
H26 H 0.5056 0.2972 0.6049 0.055 Uiso 1 1 calc R U
C27 C 0.41932(11) 0.19958(19) 0.67456(10) 0.0374(4) Uani 1 1 d . .
H27 H 0.4622 0.1788 0.7191 0.045 Uiso 1 1 calc R U
C28 C 0.41282(9) 0.32245(13) 0.93090(9) 0.0190(3) Uani 1 1 d . .
C29 C 0.39349(10) 0.40248(15) 0.86089(9) 0.0252(3) Uani 1 1 d . .
H29 H 0.3347 0.4032 0.8348 0.030 Uiso 1 1 calc R U
C30 C 0.45860(11) 0.48105(16) 0.82869(10) 0.0305(4) Uani 1 1 d . .
H30 H 0.4442 0.5362 0.7814 0.037 Uiso 1 1 calc R U
C31 C 0.54449(10) 0.47894(15) 0.86553(10) 0.0300(4) Uani 1 1 d . .
H31 H 0.5896 0.5314 0.8431 0.036 Uiso 1 1 calc R U
C32 C 0.56465(10) 0.40027(15) 0.93523(10) 0.0275(3) Uani 1 1 d . .
H32 H 0.6236 0.3993 0.9609 0.033 Uiso 1 1 calc R U
C33 C 0.49932(9) 0.32298(14) 0.96780(9) 0.0223(3) Uani 1 1 d . .
H33 H 0.5138 0.2697 1.0159 0.027 Uiso 1 1 calc R U
O1 O 0.16222(7) 0.31596(10) 1.10761(7) 0.0271(3) Uani 1 1 d . .

loop_
_atom_site_aniso_label
_atom_site_aniso_U_11
_atom_site_aniso_U_22
_atom_site_aniso_U_33
_atom_site_aniso_U_23
_atom_site_aniso_U_13
_atom_site_aniso_U_12
C1 0.0186(6) 0.0220(7) 0.0188(7) -0.0051(6) -0.0002(6) 0.0009(5)
C2 0.0207(7) 0.0216(7) 0.0147(7) -0.0030(6) -0.0001(5) -0.0029(5)
C3 0.0251(7) 0.0268(7) 0.0202(8) -0.0040(6) 0.0041(6) -0.0043(6)
C4 0.0338(8) 0.0302(8) 0.0208(8) 0.0012(6) 0.0059(6) -0.0091(6)
C5 0.0334(8) 0.0235(7) 0.0214(8) 0.0041(6) -0.0017(6) -0.0034(6)
C6 0.0244(7) 0.0212(6) 0.0189(8) -0.0012(6) -0.0014(6) -0.0002(6)
C7 0.0201(7) 0.0205(6) 0.0157(7) -0.0021(6) -0.0018(5) -0.0032(5)
C8 0.0195(6) 0.0198(6) 0.0156(7) -0.0002(5) 0.0012(5) 0.0013(5)
C9 0.0198(6) 0.0187(6) 0.0158(7) 0.0005(5) 0.0003(5) 0.0008(5)
C10 0.0202(7) 0.0177(6) 0.0201(7) -0.0014(5) -0.0012(6) 0.0013(5)
C11 0.0365(9) 0.0293(8) 0.0385(10) -0.0020(7) 0.0104(8) 0.0117(7)
C12 0.0208(7) 0.0205(6) 0.0155(7) -0.0012(5) 0.0000(6) -0.0008(5)
C13 0.0210(7) 0.0206(6) 0.0167(7) 0.0001(6) 0.0019(6) -0.0007(5)
C14 0.0221(7) 0.0240(7) 0.0164(7) -0.0010(6) -0.0003(6) -0.0024(6)
C15 0.0217(7) 0.0265(7) 0.0177(7) -0.0014(6) 0.0002(6) 0.0028(6)
C16 0.0238(7) 0.0184(6) 0.0173(7) 0.0005(5) 0.0011(6) -0.0023(5)
C17 0.0291(8) 0.0227(7) 0.0202(8) -0.0035(6) -0.0029(6) -0.0012(6)
C18 0.0229(7) 0.0278(7) 0.0287(9) 0.0002(6) -0.0030(6) 0.0020(6)
C19 0.0295(8) 0.0288(8) 0.0262(9) -0.0008(7) 0.0056(7) 0.0054(6)
C20 0.0353(9) 0.0366(8) 0.0196(8) -0.0081(7) -0.0016(7) 0.0051(7)
C21 0.0252(7) 0.0320(8) 0.0211(8) -0.0046(6) -0.0038(6) 0.0022(6)
C22 0.0317(8) 0.0253(7) 0.0168(7) -0.0028(6) 0.0027(6) 0.0080(6)
C23 0.0384(9) 0.0262(7) 0.0223(8) -0.0019(6) -0.0031(7) 0.0065(7)
C24 0.0563(11) 0.0362(9) 0.0180(8) 0.0034(7) -0.0053(8) 0.0110(8)
C25 0.0577(11) 0.0451(10) 0.0235(9) 0.0098(8) 0.0143(8) 0.0109(9)
C26 0.0385(10) 0.0653(12) 0.0347(10) 0.0145(9) 0.0147(8) 0.0043(9)
C27 0.0313(8) 0.0568(11) 0.0244(9) 0.0108(8) 0.0043(7) 0.0056(8)
C28 0.0223(7) 0.0174(6) 0.0177(7) -0.0030(5) 0.0034(6) 0.0009(5)
C29 0.0253(7) 0.0277(7) 0.0223(8) 0.0030(6) -0.0001(6) -0.0017(6)
C30 0.0378(9) 0.0293(8) 0.0248(8) 0.0053(7) 0.0055(7) -0.0044(7)
C31 0.0301(8) 0.0258(7) 0.0357(9) -0.0023(7) 0.0134(7) -0.0050(6)
C32 0.0207(7) 0.0244(7) 0.0376(9) -0.0047(7) 0.0029(6) 0.0015(6)
C33 0.0240(7) 0.0196(6) 0.0233(8) -0.0021(6) 0.0012(6) 0.0026(5)
O1 0.0270(5) 0.0255(5) 0.0298(6) -0.0020(5) 0.0091(5) 0.0058(4)

loop_
_atom_type_symbol
_atom_type_description
_atom_type_scat_dispersion_real
_atom_type_scat_dispersion_imag
_atom_type_scat_source
C C 0.0033 0.0016 'International Tables Vol C Tables 4.2.6.8 and 6.1.1.4'
H H 0.0000 0.0000 'International Tables Vol C Tables 4.2.6.8 and 6.1.1.4'
O O 0.0106 0.0060 'International Tables Vol C Tables 4.2.6.8 and 6.1.1.4'

loop_
_geom_angle_atom_site_label_1
_geom_angle_atom_site_label_2
_geom_angle_atom_site_label_3
_geom_angle
C10 C1 O1 125.27(13)
C10 C1 C2 122.79(12)
O1 C1 C2 111.79(11)
C3 C2 C7 119.00(13)
C3 C2 C1 121.87(12)
C7 C2 C1 118.86(12)
C4 C3 C2 120.79(14)
C5 C4 C3 120.14(14)
C6 C5 C4 119.47(14)
C5 C6 C7 121.42(13)
C6 C7 C2 119.10(13)
C6 C7 C8 120.18(12)
C2 C7 C8 120.71(12)
C7 C8 C12 121.31(11)
C7 C8 C9 118.48(11)
C12 C8 C9 60.10(9)
C10 C9 C28 115.92(11)
C10 C9 C12 117.30(11)
C28 C9 C12 117.74(11)
C10 C9 C8 115.57(11)
C28 C9 C8 119.08(11)
C12 C9 C8 59.50(9)
C1 C10 C9 122.40(12)
C13 C12 C8 119.13(11)
C13 C12 C9 119.26(11)
C8 C12 C9 60.40(8)
C12 C13 C14 122.45(12)
C12 C13 C15 119.92(12)
C14 C13 C15 61.26(9)
C16 C14 C13 120.41(12)
C16 C14 C15 120.98(12)
C13 C14 C15 59.64(9)
C22 C15 C13 123.38(12)
C22 C15 C14 123.92(12)
C13 C15 C14 59.09(9)
C17 C16 C21 117.88(13)
C17 C16 C14 121.62(13)
C21 C16 C14 120.50(12)
C18 C17 C16 121.18(14)
C19 C18 C17 120.12(14)
C18 C19 C20 119.62(14)
C19 C20 C21 120.12(14)
C20 C21 C16 121.08(14)
C27 C22 C23 117.62(14)
C27 C22 C15 123.95(14)
C23 C22 C15 118.38(14)
C24 C23 C22 121.06(16)
C25 C24 C23 120.27(16)
C24 C25 C26 119.43(16)
C25 C26 C27 120.43(17)
C26 C27 C22 121.10(16)
C33 C28 C29 118.34(13)
C33 C28 C9 122.03(13)
C29 C28 C9 119.63(12)
C30 C29 C28 121.05(14)
C31 C30 C29 119.80(15)
C30 C31 C32 119.81(14)
C31 C32 C33 120.29(14)
C32 C33 C28 120.70(14)
C1 O1 C11 116.74(11)

loop_
_geom_bond_atom_site_label_1
_geom_bond_atom_site_label_2
_geom_bond_distance
C1 C10 1.336(2)
C1 O1 1.3714(16)
C1 C2 1.4751(19)
C2 C3 1.399(2)
C2 C7 1.4055(19)
C3 C4 1.386(2)
C4 C5 1.385(2)
C5 C6 1.383(2)
C6 C7 1.3924(19)
C7 C8 1.4754(19)
C8 C12 1.5190(19)
C8 C9 1.5327(18)
C9 C10 1.4859(18)
C9 C28 1.4995(18)
C9 C12 1.5282(18)
C11 O1 1.4304(18)
C12 C13 1.4891(19)
C13 C14 1.5031(19)
C13 C15 1.512(2)
C14 C16 1.4911(19)
C14 C15 1.5361(19)
C15 C22 1.488(2)
C16 C17 1.389(2)
C16 C21 1.392(2)
C17 C18 1.388(2)
C18 C19 1.376(2)
C19 C20 1.384(2)
C20 C21 1.385(2)
C22 C27 1.389(2)
C22 C23 1.394(2)
C23 C24 1.388(2)
C24 C25 1.374(3)
C25 C26 1.378(3)
C26 C27 1.384(2)
C28 C33 1.390(2)
C28 C29 1.393(2)
C29 C30 1.386(2)
C30 C31 1.381(2)
C31 C32 1.383(2)
C32 C33 1.383(2)

loop_
_geom_torsion_atom_site_label_1
_geom_torsion_atom_site_label_2
_geom_torsion_atom_site_label_3
_geom_torsion_atom_site_label_4
_geom_torsion
C10 C1 C2 C3 172.65(13)
O1 C1 C2 C3 -3.28(18)
C10 C1 C2 C7 -1.2(2)
O1 C1 C2 C7 -177.16(12)
C7 C2 C3 C4 2.3(2)
C1 C2 C3 C4 -171.58(13)
C2 C3 C4 C5 0.2(2)
C3 C4 C5 C6 -1.6(2)
C4 C5 C6 C7 0.4(2)
C5 C6 C7 C2 2.1(2)
C5 C6 C7 C8 -178.50(13)
C3 C2 C7 C6 -3.4(2)
C1 C2 C7 C6 170.64(12)
C3 C2 C7 C8 177.21(12)
C1 C2 C7 C8 -8.73(19)
C6 C7 C8 C12 121.11(14)
C2 C7 C8 C12 -59.53(18)
C6 C7 C8 C9 -168.39(12)
C2 C7 C8 C9 10.97(19)
C7 C8 C9 C10 -3.77(17)
C12 C8 C9 C10 107.96(13)
C7 C8 C9 C28 141.39(13)
C12 C8 C9 C28 -106.89(13)
C7 C8 C9 C12 -111.72(13)
O1 C1 C10 C9 -175.91(12)
C2 C1 C10 C9 8.7(2)
C28 C9 C10 C1 -152.17(13)
C12 C9 C10 C1 61.39(18)
C8 C9 C10 C1 -5.90(19)
C7 C8 C12 C13 -143.82(13)
C9 C8 C12 C13 109.09(13)
C7 C8 C12 C9 107.10(14)
C10 C9 C12 C13 146.07(12)
C28 C9 C12 C13 0.25(18)
C8 C9 C12 C13 -108.87(13)
C10 C9 C12 C8 -105.06(13)
C28 C9 C12 C8 109.12(13)
C8 C12 C13 C14 104.93(15)
C9 C12 C13 C14 175.30(12)
C8 C12 C13 C15 177.99(12)
C9 C12 C13 C15 -111.64(14)
C12 C13 C14 C16 -140.63(13)
C15 C13 C14 C16 110.36(14)
C12 C13 C14 C15 109.00(14)
C12 C13 C15 C22 134.41(14)
C14 C13 C15 C22 -112.61(15)
C12 C13 C15 C14 -112.98(14)
C16 C14 C15 C22 2.3(2)
C13 C14 C15 C22 111.72(15)
C16 C14 C15 C13 -109.42(14)
C13 C14 C16 C17 37.13(19)
C15 C14 C16 C17 107.79(16)
C13 C14 C16 C21 -143.41(14)
C15 C14 C16 C21 -72.75(18)
C21 C16 C17 C18 0.8(2)
C14 C16 C17 C18 -179.68(13)
C16 C17 C18 C19 -1.1(2)
C17 C18 C19 C20 0.8(2)
C18 C19 C20 C21 -0.3(2)
C19 C20 C21 C16 0.1(2)
C17 C16 C21 C20 -0.3(2)
C14 C16 C21 C20 -179.82(14)
C13 C15 C22 C27 8.8(2)
C14 C15 C22 C27 -63.9(2)
C13 C15 C22 C23 -168.56(13)
C14 C15 C22 C23 118.78(15)
C27 C22 C23 C24 -2.3(2)
C15 C22 C23 C24 175.19(14)
C22 C23 C24 C25 0.0(2)
C23 C24 C25 C26 2.0(3)
C24 C25 C26 C27 -1.8(3)
C25 C26 C27 C22 -0.6(3)
C23 C22 C27 C26 2.6(2)
C15 C22 C27 C26 -174.77(16)
C10 C9 C28 C33 106.40(15)
C12 C9 C28 C33 -107.32(15)
C8 C9 C28 C33 -38.64(18)
C10 C9 C28 C29 -73.93(17)
C12 C9 C28 C29 72.35(16)
C8 C9 C28 C29 141.03(13)
C33 C28 C29 C30 -0.1(2)
C9 C28 C29 C30 -179.80(13)
C28 C29 C30 C31 1.0(2)
C29 C30 C31 C32 -1.1(2)
C30 C31 C32 C33 0.5(2)
C31 C32 C33 C28 0.4(2)
C29 C28 C33 C32 -0.6(2)
C9 C28 C33 C32 179.12(13)
C10 C1 O1 C11 1.0(2)
C2 C1 O1 C11 176.79(12)
